data_7718655
loop_
_publ_author_name
'Jiang, Xianren'
'Ding, Chang-Hua'
'Qiu, Zaozao'
'Xie, Zuowei'

_publ_section_title
;
 Catalytic regioselective 3,4-difunctionalization of
 3-iodo-<i>o</i>-carborane <i>via</i> Pd migration.
;
_journal_issue 22
_journal_name_full 'Dalton transactions (Cambridge, England : 2003)'
_journal_page_first 8764
_journal_page_last 8768
_journal_paper_doi 10.1039/d5dt00981b
_journal_volume 54
_journal_year 2025
_chemical_formula_moiety 'C16 H28 B10'
_chemical_formula_sum 'C16 H28 B10'
_chemical_formula_weight 328.48
_space_group_crystal_system monoclinic
_space_group_IT_number 14
_space_group_name_Hall '-P 2yn'
_space_group_name_H-M_alt 'P 1 21/n 1'
_atom_sites_solution_hydrogens geom
_atom_sites_solution_primary dual
_audit_creation_date 2024-09-27
_audit_creation_method
;
Olex2 1.5
(compiled 2024.02.16 svn.r378c4104 for OlexSys, GUI svn.r6928)
;
_audit_update_record
;
2025-04-10 deposited with the CCDC.	2025-05-07 downloaded from the CCDC.
;
_cell_angle_alpha 90
_cell_angle_beta 102.4750(10)
_cell_angle_gamma 90
_cell_formula_units_Z 4
_cell_length_a 10.4627(2)
_cell_length_b 10.4073(2)
_cell_length_c 17.9164(3)
_cell_measurement_reflns_used 9912
_cell_measurement_temperature 170.00
_cell_measurement_theta_max 54.87
_cell_measurement_theta_min 4.30
_cell_volume 1904.83(6)
_computing_cell_refinement 'SAINT V8.40B (?, 2016)'
_computing_data_reduction 'SAINT V8.40B (?, 2016)'
_computing_molecular_graphics 'Olex2 1.5 (Dolomanov et al., 2009)'
_computing_publication_material 'Olex2 1.5 (Dolomanov et al., 2009)'
_computing_structure_refinement 'SHELXL 2018/3 (Sheldrick, 2015)'
_computing_structure_solution 'SHELXT 2018/2 (Sheldrick, 2018)'
_diffrn_ambient_temperature 170.00
_diffrn_measured_fraction_theta_full 0.996
_diffrn_measured_fraction_theta_max 0.996
_diffrn_measurement_device_type 'Bruker D8 Venture'
_diffrn_measurement_method '\f and \w scans'
_diffrn_radiation_type GaK\a
_diffrn_radiation_wavelength 1.34139
_diffrn_reflns_av_R_equivalents 0.0510
_diffrn_reflns_av_unetI/netI 0.0316
_diffrn_reflns_Laue_measured_fraction_full 0.996
_diffrn_reflns_Laue_measured_fraction_max 0.996
_diffrn_reflns_limit_h_max 10
_diffrn_reflns_limit_h_min -12
_diffrn_reflns_limit_k_max 12
_diffrn_reflns_limit_k_min -11
_diffrn_reflns_limit_l_max 21
_diffrn_reflns_limit_l_min -19
_diffrn_reflns_number 20159
_diffrn_reflns_point_group_measured_fraction_full 0.996
_diffrn_reflns_point_group_measured_fraction_max 0.996
_diffrn_reflns_theta_full 53.594
_diffrn_reflns_theta_max 54.852
_diffrn_reflns_theta_min 3.928
_diffrn_source_current 2.86
_diffrn_source_power 0.1995708
_diffrn_source_voltage 69.78
_diffrn_standards_number 0
_exptl_absorpt_coefficient_mu 0.252
_exptl_absorpt_correction_T_max 0.7508
_exptl_absorpt_correction_T_min 0.5946
_exptl_absorpt_correction_type multi-scan
_exptl_absorpt_process_details
;
SADABS-2016/2 (Bruker,2016/2) was used for absorption correction.
wR2(int) was 0.1404 before and 0.0609 after correction.
The Ratio of minimum to maximum transmission is 0.7920.
The \l/2 correction factor is Not present.
;
_exptl_crystal_colour colourless
_exptl_crystal_colour_primary colourless
_exptl_crystal_density_diffrn 1.145
_exptl_crystal_description block
_exptl_crystal_F_000 696
_exptl_crystal_size_max 0.17
_exptl_crystal_size_mid 0.17
_exptl_crystal_size_min 0.05
_refine_diff_density_max 0.295
_refine_diff_density_min -0.294
_refine_diff_density_rms 0.042
_refine_ls_extinction_method none
_refine_ls_goodness_of_fit_ref 1.040
_refine_ls_hydrogen_treatment constr
_refine_ls_matrix_type full
_refine_ls_number_parameters 236
_refine_ls_number_reflns 3593
_refine_ls_number_restraints 0
_refine_ls_restrained_S_all 1.040
_refine_ls_R_factor_all 0.0518
_refine_ls_R_factor_gt 0.0456
_refine_ls_shift/su_max 0.001
_refine_ls_shift/su_mean 0.000
_refine_ls_structure_factor_coef Fsqd
_refine_ls_weighting_details 'w=1/[\s^2^(Fo^2^)+(0.0642P)^2^+0.7710P] where P=(Fo^2^+2Fc^2^)/3'
_refine_ls_weighting_scheme calc
_refine_ls_wR_factor_gt 0.1188
_refine_ls_wR_factor_ref 0.1236
_reflns_Friedel_coverage 0.000
_reflns_number_gt 3168
_reflns_number_total 3593
_reflns_threshold_expression 'I > 2\s(I)'
_cod_data_source_file d5dt00981b2.cif
_cod_data_source_block 4i
_cod_depositor_comments 'Adding full bibliography for 7718655--7718657.cif.'
_cod_database_code 7718655
_shelx_shelxl_version_number 2018/3
_shelx_space_group_comment
;
The symmetry employed for this shelxl refinement is uniquely defined
by the following loop, which should always be used as a source of
symmetry information in preference to the above space-group names.
They are only intended as comments.
;
_shelx_estimated_absorpt_t_max 0.988
_shelx_estimated_absorpt_t_min 0.958
_olex2_refinement_description
;
1. Fixed Uiso
 At 1.2 times of:
  All B(H) groups, All C(H) groups, All C(H,H) groups
 At 1.5 times of:
  All C(H,H,H) groups
2.a Ternary CH refined with riding coordinates:
 C3(H3), C5(H5), C8(H8)
2.b Secondary CH2 refined with riding coordinates:
 C4(H4A,H4B), C6(H6A,H6B), C7(H7A,H7B), C9(H9A,H9B)
2.c Aromatic/amide H refined with riding coordinates:
 C11(H11), C12(H12), C13(H13), C14(H14)
2.d Idealised Me refined as rotating group:
 C16(H16A,H16B,H16C)
2.e Boron cage BH refined with riding coordinates:
 C1(H1), C2(H2), B5(H5A), B6(H6), B7(H7), B8(H8A), B9(H9), B10(H10), B11(H11A),
  B12(H12A)
;
_olex2_submission_special_instructions 'No special instructions were received'

loop_
_space_group_symop_operation_xyz
'x, y, z'
'-x+1/2, y+1/2, -z+1/2'
'-x, -y, -z'
'x-1/2, -y-1/2, z-1/2'

loop_
_atom_site_label
_atom_site_type_symbol
_atom_site_fract_x
_atom_site_fract_y
_atom_site_fract_z
_atom_site_U_iso_or_equiv
_atom_site_adp_type
_atom_site_occupancy
_atom_site_site_symmetry_order
_atom_site_calc_flag
_atom_site_refinement_flags_posn
_atom_site_refinement_flags_adp
_atom_site_refinement_flags_occupancy
_atom_site_disorder_assembly
_atom_site_disorder_group
C1 C 0.42263(12) 0.56394(13) 0.77564(7) 0.0184(3) Uani 1 1 d . . . . .
H1 H 0.343478 0.621336 0.793204 0.022 Uiso 1 1 calc R U . . .
C2 C 0.56337(12) 0.62835(13) 0.77543(7) 0.0205(3) Uani 1 1 d . . . . .
H2 H 0.583594 0.731132 0.792481 0.025 Uiso 1 1 calc R U . . .
C3 C 0.38682(12) 0.72386(13) 0.64355(7) 0.0189(3) Uani 1 1 d . . . . .
H3 H 0.333386 0.766623 0.676432 0.023 Uiso 1 1 calc R U . . .
C4 C 0.29492(14) 0.69055(14) 0.56452(8) 0.0287(3) Uani 1 1 d . . . . .
H4A H 0.305266 0.599715 0.550516 0.034 Uiso 1 1 calc R U . . .
H4B H 0.202000 0.706601 0.565428 0.034 Uiso 1 1 calc R U . . .
C5 C 0.34213(16) 0.78222(15) 0.50888(8) 0.0314(4) Uani 1 1 d . . . . .
H5 H 0.314794 0.757184 0.453845 0.038 Uiso 1 1 calc R U . . .
C6 C 0.30617(15) 0.92051(14) 0.52635(8) 0.0301(3) Uani 1 1 d . . . . .
H6A H 0.214999 0.925591 0.533343 0.036 Uiso 1 1 calc R U . . .
H6B H 0.316640 0.979934 0.484935 0.036 Uiso 1 1 calc R U . . .
C7 C 0.40567(14) 0.95175(14) 0.60195(8) 0.0266(3) Uani 1 1 d . . . . .
H7A H 0.465098 1.022393 0.594578 0.032 Uiso 1 1 calc R U . . .
H7B H 0.360176 0.975882 0.642945 0.032 Uiso 1 1 calc R U . . .
C8 C 0.48070(13) 0.82519(13) 0.62072(8) 0.0227(3) Uani 1 1 d . . . . .
H8 H 0.566752 0.833654 0.657718 0.027 Uiso 1 1 calc R U . . .
C9 C 0.49037(15) 0.77946(15) 0.54086(9) 0.0325(4) Uani 1 1 d . . . . .
H9A H 0.528024 0.692160 0.541062 0.039 Uiso 1 1 calc R U . . .
H9B H 0.538545 0.840395 0.514588 0.039 Uiso 1 1 calc R U . . .
C10 C 0.22200(12) 0.44145(13) 0.66682(7) 0.0193(3) Uani 1 1 d . . . . .
C11 C 0.13289(13) 0.51603(14) 0.69666(8) 0.0243(3) Uani 1 1 d . . . . .
H11 H 0.166175 0.572776 0.737802 0.029 Uiso 1 1 calc R U . . .
C12 C -0.00112(14) 0.51071(16) 0.66893(9) 0.0312(3) Uani 1 1 d . . . . .
H12 H -0.058001 0.561806 0.691401 0.037 Uiso 1 1 calc R U . . .
C13 C -0.05145(14) 0.43048(16) 0.60831(9) 0.0317(4) Uani 1 1 d . . . . .
H13 H -0.143131 0.426460 0.588173 0.038 Uiso 1 1 calc R U . . .
C14 C 0.03341(14) 0.35627(15) 0.57743(8) 0.0299(3) Uani 1 1 d . . . . .
H14 H -0.001587 0.300890 0.535884 0.036 Uiso 1 1 calc R U . . .
C15 C 0.16889(13) 0.35953(14) 0.60497(8) 0.0249(3) Uani 1 1 d . . . . .
C16 C 0.25167(16) 0.27687(19) 0.56504(11) 0.0450(5) Uani 1 1 d . . . . .
H16A H 0.290723 0.330301 0.530813 0.067 Uiso 1 1 calc R U . . .
H16B H 0.196873 0.210398 0.535219 0.067 Uiso 1 1 calc R U . . .
H16C H 0.321263 0.236148 0.603106 0.067 Uiso 1 1 calc R U . . .
B3 B 0.45711(13) 0.60320(15) 0.68766(8) 0.0175(3) Uani 1 1 d . . . . .
B4 B 0.37485(14) 0.45493(14) 0.70305(8) 0.0183(3) Uani 1 1 d . . . . .
B5 B 0.43661(15) 0.40690(15) 0.80112(9) 0.0226(3) Uani 1 1 d . . . . .
H5A H 0.371953 0.354755 0.833348 0.027 Uiso 1 1 calc R U . . .
B6 B 0.55331(15) 0.52171(16) 0.84729(9) 0.0244(3) Uani 1 1 d . . . . .
H6 H 0.565299 0.546743 0.909218 0.029 Uiso 1 1 calc R U . . .
B7 B 0.62898(14) 0.56910(15) 0.70420(9) 0.0218(3) Uani 1 1 d . . . . .
H7 H 0.693445 0.624018 0.673103 0.026 Uiso 1 1 calc R U . . .
B8 B 0.51241(14) 0.45463(15) 0.65784(8) 0.0206(3) Uani 1 1 d . . . . .
H8A H 0.499886 0.432124 0.595548 0.025 Uiso 1 1 calc R U . . .
B9 B 0.49876(15) 0.33335(15) 0.72699(9) 0.0226(3) Uani 1 1 d . . . . .
H9 H 0.476862 0.230765 0.710052 0.027 Uiso 1 1 calc R U . . .
B10 B 0.60734(15) 0.37487(16) 0.81599(9) 0.0254(3) Uani 1 1 d . . . . .
H10 H 0.656384 0.300283 0.857506 0.030 Uiso 1 1 calc R U . . .
B11 B 0.68734(14) 0.52052(16) 0.80111(9) 0.0257(3) Uani 1 1 d . . . . .
H11A H 0.789018 0.543916 0.832966 0.031 Uiso 1 1 calc R U . . .
B12 B 0.65403(14) 0.40372(16) 0.72712(9) 0.0249(3) Uani 1 1 d . . . . .
H12A H 0.734347 0.347341 0.710084 0.030 Uiso 1 1 calc R U . . .

loop_
_atom_site_aniso_label
_atom_site_aniso_U_11
_atom_site_aniso_U_22
_atom_site_aniso_U_33
_atom_site_aniso_U_23
_atom_site_aniso_U_13
_atom_site_aniso_U_12
C1 0.0129(6) 0.0247(7) 0.0171(6) 0.0004(5) 0.0019(5) -0.0009(5)
C2 0.0133(6) 0.0247(7) 0.0216(6) -0.0002(5) -0.0004(5) -0.0012(5)
C3 0.0150(6) 0.0218(7) 0.0190(6) 0.0008(5) 0.0019(5) -0.0006(5)
C4 0.0287(7) 0.0285(8) 0.0238(7) 0.0041(6) -0.0058(6) -0.0075(6)
C5 0.0461(9) 0.0285(8) 0.0171(6) 0.0009(6) 0.0016(6) -0.0053(7)
C6 0.0337(8) 0.0289(8) 0.0240(7) 0.0072(6) -0.0020(6) -0.0013(6)
C7 0.0318(7) 0.0215(7) 0.0241(7) 0.0018(6) 0.0007(6) -0.0008(6)
C8 0.0186(6) 0.0220(7) 0.0258(7) 0.0032(5) 0.0010(5) -0.0028(5)
C9 0.0397(9) 0.0294(8) 0.0344(8) 0.0049(6) 0.0213(7) 0.0009(6)
C10 0.0172(6) 0.0207(7) 0.0200(6) 0.0028(5) 0.0043(5) -0.0022(5)
C11 0.0180(6) 0.0308(8) 0.0243(7) -0.0050(6) 0.0047(5) -0.0024(5)
C12 0.0179(7) 0.0393(9) 0.0365(8) -0.0056(7) 0.0064(6) 0.0005(6)
C13 0.0160(7) 0.0395(9) 0.0364(8) 0.0008(7) -0.0013(6) -0.0042(6)
C14 0.0249(7) 0.0324(8) 0.0295(7) -0.0045(6) -0.0009(6) -0.0068(6)
C15 0.0228(7) 0.0244(7) 0.0269(7) -0.0025(6) 0.0039(5) -0.0023(5)
C16 0.0334(9) 0.0499(11) 0.0496(10) -0.0280(9) 0.0043(7) 0.0012(8)
B3 0.0131(6) 0.0222(7) 0.0175(7) -0.0010(6) 0.0036(5) -0.0019(5)
B4 0.0166(7) 0.0201(7) 0.0184(7) -0.0011(6) 0.0046(5) -0.0008(5)
B5 0.0197(7) 0.0262(8) 0.0215(7) 0.0039(6) 0.0035(6) -0.0002(6)
B6 0.0192(7) 0.0310(9) 0.0204(7) 0.0031(6) -0.0014(6) 0.0010(6)
B7 0.0132(7) 0.0251(8) 0.0275(8) 0.0018(6) 0.0055(6) 0.0002(6)
B8 0.0172(7) 0.0229(7) 0.0231(7) -0.0006(6) 0.0071(6) 0.0011(6)
B9 0.0199(7) 0.0214(8) 0.0265(8) 0.0020(6) 0.0055(6) 0.0024(6)
B10 0.0185(7) 0.0278(8) 0.0284(8) 0.0063(6) 0.0019(6) 0.0031(6)
B11 0.0143(7) 0.0297(9) 0.0307(8) 0.0043(7) -0.0001(6) 0.0031(6)
B12 0.0161(7) 0.0266(8) 0.0327(8) 0.0043(7) 0.0067(6) 0.0053(6)

loop_
_atom_type_symbol
_atom_type_description
_atom_type_scat_dispersion_real
_atom_type_scat_dispersion_imag
_atom_type_scat_source
C C 0.0137 0.0067 'International Tables Vol C Tables 4.2.6.8 and 6.1.1.4'
H H 0.0000 0.0000 'International Tables Vol C Tables 4.2.6.8 and 6.1.1.4'
B B 0.0070 0.0029 'International Tables Vol C Tables 4.2.6.8 and 6.1.1.4'

loop_
_geom_angle_atom_site_label_1
_geom_angle_atom_site_label_2
_geom_angle_atom_site_label_3
_geom_angle
_geom_angle_site_symmetry_1
_geom_angle_site_symmetry_3
_geom_angle_publ_flag
C2 C1 H1 120.5 . . ?
C2 C1 B3 62.22(8) . . ?
C2 C1 B4 112.84(10) . . ?
C2 C1 B5 111.99(10) . . ?
C2 C1 B6 61.98(8) . . ?
B3 C1 H1 116.1 . . ?
B4 C1 H1 117.0 . . ?
B4 C1 B3 63.41(8) . . ?
B4 C1 B6 116.84(11) . . ?
B5 C1 H1 117.7 . . ?
B5 C1 B3 116.61(10) . . ?
B5 C1 B4 63.95(8) . . ?
B5 C1 B6 62.84(9) . . ?
B6 C1 H1 116.3 . . ?
B6 C1 B3 116.72(10) . . ?
C1 C2 H2 120.9 . . ?
C1 C2 B3 62.32(8) . . ?
C1 C2 B6 61.86(8) . . ?
C1 C2 B7 111.63(10) . . ?
C1 C2 B11 111.52(11) . . ?
B3 C2 H2 115.9 . . ?
B6 C2 H2 116.8 . . ?
B6 C2 B3 116.70(10) . . ?
B7 C2 H2 118.1 . . ?
B7 C2 B3 63.06(8) . . ?
B7 C2 B6 115.47(11) . . ?
B7 C2 B11 63.48(9) . . ?
B11 C2 H2 117.9 . . ?
B11 C2 B3 116.52(11) . . ?
B11 C2 B6 62.51(9) . . ?
C4 C3 H3 108.6 . . ?
C4 C3 B3 113.86(11) . . ?
C8 C3 H3 108.6 . . ?
C8 C3 C4 102.20(10) . . ?
C8 C3 B3 114.76(10) . . ?
B3 C3 H3 108.6 . . ?
C3 C4 H4A 111.1 . . ?
C3 C4 H4B 111.1 . . ?
H4A C4 H4B 109.1 . . ?
C5 C4 C3 103.19(11) . . ?
C5 C4 H4A 111.1 . . ?
C5 C4 H4B 111.1 . . ?
C4 C5 H5 114.5 . . ?
C4 C5 C6 108.79(12) . . ?
C6 C5 H5 114.5 . . ?
C9 C5 C4 100.78(11) . . ?
C9 C5 H5 114.5 . . ?
C9 C5 C6 102.35(12) . . ?
C5 C6 H6A 111.2 . . ?
C5 C6 H6B 111.2 . . ?
C5 C6 C7 103.07(11) . . ?
H6A C6 H6B 109.1 . . ?
C7 C6 H6A 111.2 . . ?
C7 C6 H6B 111.2 . . ?
C6 C7 H7A 111.1 . . ?
C6 C7 H7B 111.1 . . ?
H7A C7 H7B 109.1 . . ?
C8 C7 C6 103.08(11) . . ?
C8 C7 H7A 111.1 . . ?
C8 C7 H7B 111.1 . . ?
C3 C8 H8 114.5 . . ?
C7 C8 C3 108.53(11) . . ?
C7 C8 H8 114.5 . . ?
C9 C8 C3 102.00(11) . . ?
C9 C8 C7 101.31(11) . . ?
C9 C8 H8 114.5 . . ?
C5 C9 H9A 112.8 . . ?
C5 C9 H9B 112.8 . . ?
C8 C9 C5 94.45(11) . . ?
C8 C9 H9A 112.8 . . ?
C8 C9 H9B 112.8 . . ?
H9A C9 H9B 110.3 . . ?
C11 C10 C15 116.80(12) . . ?
C11 C10 B4 119.04(11) . . ?
C15 C10 B4 124.15(12) . . ?
C10 C11 H11 118.5 . . ?
C12 C11 C10 123.07(13) . . ?
C12 C11 H11 118.5 . . ?
C11 C12 H12 120.3 . . ?
C13 C12 C11 119.42(14) . . ?
C13 C12 H12 120.3 . . ?
C12 C13 H13 120.5 . . ?
C14 C13 C12 119.00(13) . . ?
C14 C13 H13 120.5 . . ?
C13 C14 H14 118.8 . . ?
C13 C14 C15 122.45(13) . . ?
C15 C14 H14 118.8 . . ?
C10 C15 C16 123.21(13) . . ?
C14 C15 C10 119.26(13) . . ?
C14 C15 C16 117.51(13) . . ?
C15 C16 H16A 109.5 . . ?
C15 C16 H16B 109.5 . . ?
C15 C16 H16C 109.5 . . ?
H16A C16 H16B 109.5 . . ?
H16A C16 H16C 109.5 . . ?
H16B C16 H16C 109.5 . . ?
C1 B3 B4 57.67(8) . . ?
C1 B3 B7 101.57(9) . . ?
C1 B3 B8 102.31(10) . . ?
C2 B3 C1 55.47(7) . . ?
C2 B3 B4 102.82(10) . . ?
C2 B3 B7 57.17(8) . . ?
C2 B3 B8 102.55(10) . . ?
C3 B3 C1 118.36(11) . . ?
C3 B3 C2 118.09(11) . . ?
C3 B3 B4 124.54(10) . . ?
C3 B3 B7 125.61(11) . . ?
C3 B3 B8 133.62(11) . . ?
B7 B3 B4 107.33(10) . . ?
B8 B3 B4 60.08(8) . . ?
B8 B3 B7 59.77(8) . . ?
C1 B4 B3 58.92(8) . . ?
C1 B4 B5 57.43(8) . . ?
C1 B4 B8 102.24(10) . . ?
C1 B4 B9 101.98(10) . . ?
C10 B4 C1 117.92(11) . . ?
C10 B4 B3 118.60(11) . . ?
C10 B4 B5 119.17(11) . . ?
C10 B4 B8 130.21(11) . . ?
C10 B4 B9 130.02(11) . . ?
B5 B4 B3 107.52(10) . . ?
B8 B4 B3 58.76(8) . . ?
B8 B4 B5 106.55(10) . . ?
B9 B4 B3 107.06(10) . . ?
B9 B4 B5 58.99(8) . . ?
B9 B4 B8 59.96(8) . . ?
C1 B5 B4 58.62(8) . . ?
C1 B5 H5A 125.4 . . ?
C1 B5 B6 59.23(8) . . ?
C1 B5 B9 103.81(10) . . ?
C1 B5 B10 104.26(10) . . ?
B4 B5 H5A 120.4 . . ?
B6 B5 B4 109.37(11) . . ?
B6 B5 H5A 121.1 . . ?
B6 B5 B10 59.37(9) . . ?
B9 B5 B4 60.21(8) . . ?
B9 B5 H5A 122.5 . . ?
B9 B5 B6 108.19(11) . . ?
B9 B5 B10 60.84(9) . . ?
B10 B5 B4 109.51(10) . . ?
B10 B5 H5A 122.0 . . ?
C1 B6 C2 56.16(7) . . ?
C1 B6 B5 57.93(8) . . ?
C1 B6 H6 125.5 . . ?
C1 B6 B10 104.01(10) . . ?
C1 B6 B11 103.57(10) . . ?
C2 B6 B5 103.41(10) . . ?
C2 B6 H6 125.4 . . ?
C2 B6 B10 104.21(11) . . ?
C2 B6 B11 58.24(8) . . ?
B5 B6 H6 122.4 . . ?
B10 B6 B5 60.32(9) . . ?
B10 B6 H6 122.8 . . ?
B10 B6 B11 60.38(9) . . ?
B11 B6 B5 108.08(11) . . ?
B11 B6 H6 122.2 . . ?
C2 B7 B3 59.77(8) . . ?
C2 B7 H7 125.2 . . ?
C2 B7 B8 104.34(10) . . ?
C2 B7 B11 58.56(8) . . ?
C2 B7 B12 104.05(11) . . ?
B3 B7 H7 120.4 . . ?
B8 B7 B3 59.54(8) . . ?
B8 B7 H7 122.4 . . ?
B8 B7 B11 108.71(11) . . ?
B11 B7 B3 109.69(10) . . ?
B11 B7 H7 120.8 . . ?
B12 B7 B3 108.82(10) . . ?
B12 B7 H7 122.3 . . ?
B12 B7 B8 60.69(9) . . ?
B12 B7 B11 59.87(9) . . ?
B3 B8 B4 61.16(8) . . ?
B3 B8 B7 60.68(8) . . ?
B3 B8 H8A 120.5 . . ?
B3 B8 B9 108.98(10) . . ?
B3 B8 B12 108.87(10) . . ?
B4 B8 H8A 121.1 . . ?
B7 B8 B4 108.88(10) . . ?
B7 B8 H8A 121.8 . . ?
B7 B8 B9 107.31(11) . . ?
B7 B8 B12 59.61(9) . . ?
B9 B8 B4 59.97(8) . . ?
B9 B8 H8A 122.1 . . ?
B12 B8 B4 108.09(10) . . ?
B12 B8 H8A 121.9 . . ?
B12 B8 B9 59.49(8) . . ?
B4 B9 H9 120.8 . . ?
B4 B9 B10 109.11(11) . . ?
B5 B9 B4 60.81(8) . . ?
B5 B9 B8 108.05(11) . . ?
B5 B9 H9 121.8 . . ?
B5 B9 B10 59.74(8) . . ?
B5 B9 B12 107.66(11) . . ?
B8 B9 B4 60.06(8) . . ?
B8 B9 H9 121.7 . . ?
B8 B9 B10 108.27(11) . . ?
B10 B9 H9 121.5 . . ?
B12 B9 B4 108.77(11) . . ?
B12 B9 B8 60.24(8) . . ?
B12 B9 H9 121.7 . . ?
B12 B9 B10 59.94(9) . . ?
B5 B10 B9 59.42(8) . . ?
B5 B10 H10 122.0 . . ?
B5 B10 B12 107.07(10) . . ?
B6 B10 B5 60.31(9) . . ?
B6 B10 B9 107.80(10) . . ?
B6 B10 H10 121.5 . . ?
B6 B10 B11 60.17(9) . . ?
B6 B10 B12 107.81(11) . . ?
B9 B10 H10 122.2 . . ?
B11 B10 B5 107.91(11) . . ?
B11 B10 B9 107.42(11) . . ?
B11 B10 H10 121.8 . . ?
B11 B10 B12 59.73(9) . . ?
B12 B10 B9 59.54(9) . . ?
B12 B10 H10 122.2 . . ?
C2 B11 B6 59.26(8) . . ?
C2 B11 B7 57.96(8) . . ?
C2 B11 B10 104.27(10) . . ?
C2 B11 H11A 125.4 . . ?
C2 B11 B12 103.54(10) . . ?
B6 B11 B7 108.22(10) . . ?
B6 B11 B10 59.45(9) . . ?
B6 B11 H11A 121.3 . . ?
B6 B11 B12 107.76(11) . . ?
B7 B11 H11A 121.5 . . ?
B10 B11 B7 108.29(11) . . ?
B10 B11 H11A 122.3 . . ?
B12 B11 B7 59.81(9) . . ?
B12 B11 B10 60.40(9) . . ?
B12 B11 H11A 122.7 . . ?
B7 B12 B8 59.70(8) . . ?
B7 B12 B9 108.01(10) . . ?
B7 B12 B10 108.26(11) . . ?
B7 B12 B11 60.31(9) . . ?
B7 B12 H12A 121.8 . . ?
B8 B12 H12A 121.5 . . ?
B9 B12 B8 60.28(8) . . ?
B9 B12 B10 60.52(9) . . ?
B9 B12 H12A 121.5 . . ?
B10 B12 B8 108.76(10) . . ?
B10 B12 H12A 121.3 . . ?
B11 B12 B8 108.27(11) . . ?
B11 B12 B9 108.30(11) . . ?
B11 B12 B10 59.86(9) . . ?
B11 B12 H12A 121.6 . . ?

loop_
_geom_bond_atom_site_label_1
_geom_bond_atom_site_label_2
_geom_bond_distance
_geom_bond_site_symmetry_2
_geom_bond_publ_flag
C1 H1 1.1200 . ?
C1 C2 1.6186(17) . ?
C1 B3 1.7399(18) . ?
C1 B4 1.7167(19) . ?
C1 B5 1.695(2) . ?
C1 B6 1.7183(19) . ?
C2 H2 1.1200 . ?
C2 B3 1.7384(18) . ?
C2 B6 1.720(2) . ?
C2 B7 1.6907(19) . ?
C2 B11 1.7017(19) . ?
C3 H3 1.0000 . ?
C3 C4 1.5689(17) . ?
C3 C8 1.5549(17) . ?
C3 B3 1.5784(19) . ?
C4 H4A 0.9900 . ?
C4 H4B 0.9900 . ?
C4 C5 1.536(2) . ?
C5 H5 1.0000 . ?
C5 C6 1.537(2) . ?
C5 C9 1.533(2) . ?
C6 H6A 0.9900 . ?
C6 H6B 0.9900 . ?
C6 C7 1.5541(19) . ?
C7 H7A 0.9900 . ?
C7 H7B 0.9900 . ?
C7 C8 1.5329(19) . ?
C8 H8 1.0000 . ?
C8 C9 1.532(2) . ?
C9 H9A 0.9900 . ?
C9 H9B 0.9900 . ?
C10 C11 1.4046(19) . ?
C10 C15 1.4133(19) . ?
C10 B4 1.5969(18) . ?
C11 H11 0.9500 . ?
C11 C12 1.3838(19) . ?
C12 H12 0.9500 . ?
C12 C13 1.381(2) . ?
C13 H13 0.9500 . ?
C13 C14 1.380(2) . ?
C14 H14 0.9500 . ?
C14 C15 1.3971(19) . ?
C15 C16 1.507(2) . ?
C16 H16A 0.9800 . ?
C16 H16B 0.9800 . ?
C16 H16C 0.9800 . ?
B3 B4 1.817(2) . ?
B3 B7 1.7936(19) . ?
B3 B8 1.773(2) . ?
B4 B5 1.807(2) . ?
B4 B8 1.798(2) . ?
B4 B9 1.796(2) . ?
B5 H5A 1.1200 . ?
B5 B6 1.779(2) . ?
B5 B9 1.774(2) . ?
B5 B10 1.780(2) . ?
B6 H6 1.1200 . ?
B6 B10 1.763(2) . ?
B6 B11 1.775(2) . ?
B7 H7 1.1200 . ?
B7 B8 1.777(2) . ?
B7 B11 1.785(2) . ?
B7 B12 1.776(2) . ?
B8 H8A 1.1200 . ?
B8 B9 1.796(2) . ?
B8 B12 1.795(2) . ?
B9 H9 1.1200 . ?
B9 B10 1.799(2) . ?
B9 B12 1.781(2) . ?
B10 H10 1.1200 . ?
B10 B11 1.779(2) . ?
B10 B12 1.789(2) . ?
B11 H11A 1.1200 . ?
B11 B12 1.777(2) . ?
B12 H12A 1.1200 . ?

loop_
_geom_torsion_atom_site_label_1
_geom_torsion_atom_site_label_2
_geom_torsion_atom_site_label_3
_geom_torsion_atom_site_label_4
_geom_torsion
_geom_torsion_site_symmetry_1
_geom_torsion_site_symmetry_2
_geom_torsion_site_symmetry_3
_geom_torsion_site_symmetry_4
_geom_torsion_publ_flag
C1 C2 B3 C3 106.64(12) . . . . ?
C1 C2 B3 B4 -34.68(9) . . . . ?
C1 C2 B3 B7 -137.19(11) . . . . ?
C1 C2 B3 B8 -96.42(10) . . . . ?
C1 C2 B6 B5 35.21(9) . . . . ?
C1 C2 B6 B10 97.52(11) . . . . ?
C1 C2 B6 B11 138.37(11) . . . . ?
C1 C2 B7 B3 40.35(10) . . . . ?
C1 C2 B7 B8 -0.67(14) . . . . ?
C1 C2 B7 B11 -104.08(12) . . . . ?
C1 C2 B7 B12 -63.49(12) . . . . ?
C1 C2 B11 B6 -39.03(10) . . . . ?
C1 C2 B11 B7 104.24(11) . . . . ?
C1 C2 B11 B10 1.36(14) . . . . ?
C1 C2 B11 B12 63.79(13) . . . . ?
C1 B3 B4 C10 107.10(12) . . . . ?
C1 B3 B4 B5 -31.86(9) . . . . ?
C1 B3 B4 B8 -130.94(10) . . . . ?
C1 B3 B4 B9 -93.93(10) . . . . ?
C1 B3 B7 C2 -34.85(9) . . . . ?
C1 B3 B7 B8 97.62(11) . . . . ?
C1 B3 B7 B11 -3.03(13) . . . . ?
C1 B3 B7 B12 60.78(12) . . . . ?
C1 B3 B8 B4 40.80(8) . . . . ?
C1 B3 B8 B7 -96.34(10) . . . . ?
C1 B3 B8 B9 3.31(12) . . . . ?
C1 B3 B8 B12 -59.95(12) . . . . ?
C1 B4 B5 B6 -31.81(10) . . . . ?
C1 B4 B5 B9 -132.18(10) . . . . ?
C1 B4 B5 B10 -95.17(12) . . . . ?
C1 B4 B8 B3 -41.45(9) . . . . ?
C1 B4 B8 B7 -2.63(13) . . . . ?
C1 B4 B8 B9 96.89(10) . . . . ?
C1 B4 B8 B12 60.57(12) . . . . ?
C1 B4 B9 B5 39.67(9) . . . . ?
C1 B4 B9 B8 -97.33(10) . . . . ?
C1 B4 B9 B10 3.23(13) . . . . ?
C1 B4 B9 B12 -60.53(12) . . . . ?
C1 B5 B6 C2 -34.41(9) . . . . ?
C1 B5 B6 B10 -133.31(11) . . . . ?
C1 B5 B6 B11 -94.98(11) . . . . ?
C1 B5 B9 B4 -40.65(9) . . . . ?
C1 B5 B9 B8 -2.22(13) . . . . ?
C1 B5 B9 B10 98.82(11) . . . . ?
C1 B5 B9 B12 61.41(12) . . . . ?
C1 B5 B10 B6 40.17(10) . . . . ?
C1 B5 B10 B9 -98.06(11) . . . . ?
C1 B5 B10 B11 1.98(14) . . . . ?
C1 B5 B10 B12 -60.96(13) . . . . ?
C1 B6 B10 B5 -39.46(9) . . . . ?
C1 B6 B10 B9 -2.43(14) . . . . ?
C1 B6 B10 B11 97.84(11) . . . . ?
C1 B6 B10 B12 60.44(13) . . . . ?
C1 B6 B11 C2 34.59(9) . . . . ?
C1 B6 B11 B7 2.34(14) . . . . ?
C1 B6 B11 B10 -98.58(11) . . . . ?
C1 B6 B11 B12 -60.89(13) . . . . ?
C2 C1 B3 C3 -106.15(12) . . . . ?
C2 C1 B3 B4 138.97(10) . . . . ?
C2 C1 B3 B7 35.66(9) . . . . ?
C2 C1 B3 B8 96.89(10) . . . . ?
C2 C1 B4 C10 -147.31(11) . . . . ?
C2 C1 B4 B3 -39.07(10) . . . . ?
C2 C1 B4 B5 104.26(11) . . . . ?
C2 C1 B4 B8 2.30(13) . . . . ?
C2 C1 B4 B9 63.78(12) . . . . ?
C2 C1 B5 B4 -105.58(11) . . . . ?
C2 C1 B5 B6 39.06(10) . . . . ?
C2 C1 B5 B9 -64.11(12) . . . . ?
C2 C1 B5 B10 -1.19(13) . . . . ?
C2 C1 B6 B5 -138.56(11) . . . . ?
C2 C1 B6 B10 -97.90(11) . . . . ?
C2 C1 B6 B11 -35.53(10) . . . . ?
C2 B3 B4 C1 33.69(8) . . . . ?
C2 B3 B4 C10 140.79(11) . . . . ?
C2 B3 B4 B5 1.83(12) . . . . ?
C2 B3 B4 B8 -97.25(10) . . . . ?
C2 B3 B4 B9 -60.25(11) . . . . ?
C2 B3 B7 B8 132.47(11) . . . . ?
C2 B3 B7 B11 31.82(10) . . . . ?
C2 B3 B7 B12 95.64(11) . . . . ?
C2 B3 B8 B4 97.71(10) . . . . ?
C2 B3 B8 B7 -39.42(9) . . . . ?
C2 B3 B8 B9 60.23(12) . . . . ?
C2 B3 B8 B12 -3.04(12) . . . . ?
C2 B6 B10 B5 -97.53(10) . . . . ?
C2 B6 B10 B9 -60.50(13) . . . . ?
C2 B6 B10 B11 39.77(9) . . . . ?
C2 B6 B10 B12 2.36(13) . . . . ?
C2 B6 B11 B7 -32.25(10) . . . . ?
C2 B6 B11 B10 -133.17(11) . . . . ?
C2 B6 B11 B12 -95.48(11) . . . . ?
C2 B7 B8 B3 41.13(9) . . . . ?
C2 B7 B8 B4 2.10(13) . . . . ?
C2 B7 B8 B9 -61.33(12) . . . . ?
C2 B7 B8 B12 -98.27(11) . . . . ?
C2 B7 B11 B6 32.76(10) . . . . ?
C2 B7 B11 B10 95.71(11) . . . . ?
C2 B7 B11 B12 133.13(11) . . . . ?
C2 B7 B12 B8 98.76(10) . . . . ?
C2 B7 B12 B9 61.30(13) . . . . ?
C2 B7 B12 B10 -2.75(13) . . . . ?
C2 B7 B12 B11 -39.93(9) . . . . ?
C2 B11 B12 B7 39.51(9) . . . . ?
C2 B11 B12 B8 2.63(14) . . . . ?
C2 B11 B12 B9 -61.22(13) . . . . ?
C2 B11 B12 B10 -98.91(11) . . . . ?
C3 C4 C5 C6 -68.69(14) . . . . ?
C3 C4 C5 C9 38.45(14) . . . . ?
C3 C8 C9 C5 55.62(12) . . . . ?
C3 B3 B4 C1 -104.30(13) . . . . ?
C3 B3 B4 C10 2.81(18) . . . . ?
C3 B3 B4 B5 -136.15(12) . . . . ?
C3 B3 B4 B8 124.77(14) . . . . ?
C3 B3 B4 B9 161.77(11) . . . . ?
C3 B3 B7 C2 103.14(14) . . . . ?
C3 B3 B7 B8 -124.39(14) . . . . ?
C3 B3 B7 B11 134.95(13) . . . . ?
C3 B3 B7 B12 -161.23(12) . . . . ?
C3 B3 B8 B4 -110.80(15) . . . . ?
C3 B3 B8 B7 112.06(16) . . . . ?
C3 B3 B8 B9 -148.29(13) . . . . ?
C3 B3 B8 B12 148.45(13) . . . . ?
C4 C3 C8 C7 73.69(13) . . . . ?
C4 C3 C8 C9 -32.73(13) . . . . ?
C4 C3 B3 C1 -117.13(12) . . . . ?
C4 C3 B3 C2 179.11(10) . . . . ?
C4 C3 B3 B4 -48.61(16) . . . . ?
C4 C3 B3 B7 111.05(14) . . . . ?
C4 C3 B3 B8 31.00(19) . . . . ?
C4 C5 C6 C7 73.64(14) . . . . ?
C4 C5 C9 C8 -57.72(13) . . . . ?
C5 C6 C7 C8 -3.14(14) . . . . ?
C6 C5 C9 C8 54.45(12) . . . . ?
C6 C7 C8 C3 -69.28(13) . . . . ?
C6 C7 C8 C9 37.62(14) . . . . ?
C7 C8 C9 C5 -56.33(12) . . . . ?
C8 C3 C4 C5 -3.50(14) . . . . ?
C8 C3 B3 C1 125.59(12) . . . . ?
C8 C3 B3 C2 61.82(15) . . . . ?
C8 C3 B3 B4 -165.89(11) . . . . ?
C8 C3 B3 B7 -6.24(18) . . . . ?
C8 C3 B3 B8 -86.29(17) . . . . ?
C9 C5 C6 C7 -32.42(14) . . . . ?
C10 C11 C12 C13 -1.1(2) . . . . ?
C10 B4 B5 C1 -106.24(13) . . . . ?
C10 B4 B5 B6 -138.05(12) . . . . ?
C10 B4 B5 B9 121.58(13) . . . . ?
C10 B4 B5 B10 158.59(12) . . . . ?
C10 B4 B8 B3 102.72(15) . . . . ?
C10 B4 B8 B7 141.54(13) . . . . ?
C10 B4 B8 B9 -118.93(16) . . . . ?
C10 B4 B8 B12 -155.25(13) . . . . ?
C10 B4 B9 B5 -103.76(15) . . . . ?
C10 B4 B9 B8 119.23(15) . . . . ?
C10 B4 B9 B10 -140.20(13) . . . . ?
C10 B4 B9 B12 156.04(13) . . . . ?
C11 C10 C15 C14 -0.3(2) . . . . ?
C11 C10 C15 C16 177.92(15) . . . . ?
C11 C10 B4 C1 -1.63(18) . . . . ?
C11 C10 B4 B3 -69.51(15) . . . . ?
C11 C10 B4 B5 64.67(16) . . . . ?
C11 C10 B4 B8 -141.29(14) . . . . ?
C11 C10 B4 B9 137.11(14) . . . . ?
C11 C12 C13 C14 0.8(2) . . . . ?
C12 C13 C14 C15 -0.3(2) . . . . ?
C13 C14 C15 C10 0.1(2) . . . . ?
C13 C14 C15 C16 -178.27(16) . . . . ?
C15 C10 C11 C12 0.8(2) . . . . ?
C15 C10 B4 C1 177.47(12) . . . . ?
C15 C10 B4 B3 109.59(14) . . . . ?
C15 C10 B4 B5 -116.23(14) . . . . ?
C15 C10 B4 B8 37.8(2) . . . . ?
C15 C10 B4 B9 -43.8(2) . . . . ?
B3 C1 C2 B6 -148.89(11) . . . . ?
B3 C1 C2 B7 -40.67(10) . . . . ?
B3 C1 C2 B11 -109.58(11) . . . . ?
B3 C1 B4 C10 -108.24(12) . . . . ?
B3 C1 B4 B5 143.33(10) . . . . ?
B3 C1 B4 B8 41.37(9) . . . . ?
B3 C1 B4 B9 102.84(10) . . . . ?
B3 C1 B5 B4 -36.68(10) . . . . ?
B3 C1 B5 B6 107.96(11) . . . . ?
B3 C1 B5 B9 4.79(13) . . . . ?
B3 C1 B5 B10 67.71(13) . . . . ?
B3 C1 B6 C2 30.79(11) . . . . ?
B3 C1 B6 B5 -107.77(12) . . . . ?
B3 C1 B6 B10 -67.11(14) . . . . ?
B3 C1 B6 B11 -4.74(15) . . . . ?
B3 C2 B6 C1 -30.81(10) . . . . ?
B3 C2 B6 B5 4.40(14) . . . . ?
B3 C2 B6 B10 66.71(13) . . . . ?
B3 C2 B6 B11 107.55(12) . . . . ?
B3 C2 B7 B8 -41.02(10) . . . . ?
B3 C2 B7 B11 -144.42(11) . . . . ?
B3 C2 B7 B12 -103.83(11) . . . . ?
B3 C2 B11 B6 -107.85(12) . . . . ?
B3 C2 B11 B7 35.43(11) . . . . ?
B3 C2 B11 B10 -67.45(13) . . . . ?
B3 C2 B11 B12 -5.03(14) . . . . ?
B3 C3 C4 C5 -127.84(12) . . . . ?
B3 C3 C8 C7 -162.56(11) . . . . ?
B3 C3 C8 C9 91.02(13) . . . . ?
B3 B4 B5 C1 32.44(9) . . . . ?
B3 B4 B5 B6 0.62(14) . . . . ?
B3 B4 B5 B9 -99.75(11) . . . . ?
B3 B4 B5 B10 -62.73(13) . . . . ?
B3 B4 B8 B7 38.82(10) . . . . ?
B3 B4 B8 B9 138.34(11) . . . . ?
B3 B4 B8 B12 102.03(11) . . . . ?
B3 B4 B9 B5 100.53(11) . . . . ?
B3 B4 B9 B8 -36.47(9) . . . . ?
B3 B4 B9 B10 64.09(12) . . . . ?
B3 B4 B9 B12 0.33(13) . . . . ?
B3 B7 B8 B4 -39.04(10) . . . . ?
B3 B7 B8 B9 -102.46(11) . . . . ?
B3 B7 B8 B12 -139.40(11) . . . . ?
B3 B7 B11 C2 -32.27(10) . . . . ?
B3 B7 B11 B6 0.49(15) . . . . ?
B3 B7 B11 B10 63.44(14) . . . . ?
B3 B7 B11 B12 100.86(11) . . . . ?
B3 B7 B12 B8 36.34(10) . . . . ?
B3 B7 B12 B9 -1.11(14) . . . . ?
B3 B7 B12 B10 -65.16(13) . . . . ?
B3 B7 B12 B11 -102.34(11) . . . . ?
B3 B8 B9 B4 38.00(10) . . . . ?
B3 B8 B9 B5 -0.76(14) . . . . ?
B3 B8 B9 B10 -63.99(12) . . . . ?
B3 B8 B9 B12 -101.20(11) . . . . ?
B3 B8 B12 B7 -36.84(10) . . . . ?
B3 B8 B12 B9 101.40(11) . . . . ?
B3 B8 B12 B10 63.81(14) . . . . ?
B3 B8 B12 B11 0.31(14) . . . . ?
B4 C1 C2 B3 39.57(10) . . . . ?
B4 C1 C2 B6 -109.32(12) . . . . ?
B4 C1 C2 B7 -1.10(14) . . . . ?
B4 C1 C2 B11 -70.01(13) . . . . ?
B4 C1 B3 C2 -138.97(10) . . . . ?
B4 C1 B3 C3 114.89(12) . . . . ?
B4 C1 B3 B7 -103.31(10) . . . . ?
B4 C1 B3 B8 -42.08(9) . . . . ?
B4 C1 B5 B6 144.64(11) . . . . ?
B4 C1 B5 B9 41.47(9) . . . . ?
B4 C1 B5 B10 104.39(11) . . . . ?
B4 C1 B6 C2 102.91(11) . . . . ?
B4 C1 B6 B5 -35.65(11) . . . . ?
B4 C1 B6 B10 5.02(14) . . . . ?
B4 C1 B6 B11 67.39(13) . . . . ?
B4 C10 C11 C12 -179.99(13) . . . . ?
B4 C10 C15 C14 -179.45(13) . . . . ?
B4 C10 C15 C16 -1.2(2) . . . . ?
B4 B3 B7 C2 -94.33(10) . . . . ?
B4 B3 B7 B8 38.15(9) . . . . ?
B4 B3 B7 B11 -62.51(13) . . . . ?
B4 B3 B7 B12 1.31(13) . . . . ?
B4 B3 B8 B7 -137.13(10) . . . . ?
B4 B3 B8 B9 -37.48(9) . . . . ?
B4 B3 B8 B12 -100.75(11) . . . . ?
B4 B5 B6 C1 31.58(9) . . . . ?
B4 B5 B6 C2 -2.83(14) . . . . ?
B4 B5 B6 B10 -101.72(11) . . . . ?
B4 B5 B6 B11 -63.39(13) . . . . ?
B4 B5 B9 B8 38.43(10) . . . . ?
B4 B5 B9 B10 139.47(11) . . . . ?
B4 B5 B9 B12 102.06(11) . . . . ?
B4 B5 B10 B6 101.49(12) . . . . ?
B4 B5 B10 B9 -36.74(10) . . . . ?
B4 B5 B10 B11 63.30(14) . . . . ?
B4 B5 B10 B12 0.36(15) . . . . ?
B4 B8 B9 B5 -38.77(10) . . . . ?
B4 B8 B9 B10 -101.99(11) . . . . ?
B4 B8 B9 B12 -139.20(11) . . . . ?
B4 B8 B12 B7 -101.72(11) . . . . ?
B4 B8 B12 B9 36.53(10) . . . . ?
B4 B8 B12 B10 -1.06(15) . . . . ?
B4 B8 B12 B11 -64.56(13) . . . . ?
B4 B9 B10 B5 36.89(10) . . . . ?
B4 B9 B10 B6 -0.53(14) . . . . ?
B4 B9 B10 B11 -63.99(13) . . . . ?
B4 B9 B10 B12 -101.12(12) . . . . ?
B4 B9 B12 B7 0.47(14) . . . . ?
B4 B9 B12 B8 -36.73(10) . . . . ?
B4 B9 B12 B10 101.71(11) . . . . ?
B4 B9 B12 B11 64.31(13) . . . . ?
B5 C1 C2 B3 109.46(11) . . . . ?
B5 C1 C2 B6 -39.43(10) . . . . ?
B5 C1 C2 B7 68.79(13) . . . . ?
B5 C1 C2 B11 -0.11(14) . . . . ?
B5 C1 B3 C2 -102.09(11) . . . . ?
B5 C1 B3 C3 151.76(11) . . . . ?
B5 C1 B3 B4 36.88(10) . . . . ?
B5 C1 B3 B7 -66.43(12) . . . . ?
B5 C1 B3 B8 -5.20(13) . . . . ?
B5 C1 B4 C10 108.43(13) . . . . ?
B5 C1 B4 B3 -143.33(10) . . . . ?
B5 C1 B4 B8 -101.96(10) . . . . ?
B5 C1 B4 B9 -40.48(9) . . . . ?
B5 C1 B6 C2 138.56(11) . . . . ?
B5 C1 B6 B10 40.66(10) . . . . ?
B5 C1 B6 B11 103.03(12) . . . . ?
B5 B4 B8 B3 -100.78(11) . . . . ?
B5 B4 B8 B7 -61.96(13) . . . . ?
B5 B4 B8 B9 37.57(10) . . . . ?
B5 B4 B8 B12 1.25(14) . . . . ?
B5 B4 B9 B8 -137.01(11) . . . . ?
B5 B4 B9 B10 -36.44(10) . . . . ?
B5 B4 B9 B12 -100.20(12) . . . . ?
B5 B6 B10 B9 37.03(10) . . . . ?
B5 B6 B10 B11 137.30(11) . . . . ?
B5 B6 B10 B12 99.90(11) . . . . ?
B5 B6 B11 C2 94.87(11) . . . . ?
B5 B6 B11 B7 62.62(14) . . . . ?
B5 B6 B11 B10 -38.30(10) . . . . ?
B5 B6 B11 B12 -0.61(14) . . . . ?
B5 B9 B10 B6 -37.43(10) . . . . ?
B5 B9 B10 B11 -100.89(12) . . . . ?
B5 B9 B10 B12 -138.01(12) . . . . ?
B5 B9 B12 B7 -63.90(13) . . . . ?
B5 B9 B12 B8 -101.11(11) . . . . ?
B5 B9 B12 B10 37.33(10) . . . . ?
B5 B9 B12 B11 -0.07(14) . . . . ?
B5 B10 B11 C2 -2.05(14) . . . . ?
B5 B10 B11 B6 38.25(10) . . . . ?
B5 B10 B11 B7 -62.54(14) . . . . ?
B5 B10 B11 B12 -99.71(11) . . . . ?
B5 B10 B12 B7 63.76(14) . . . . ?
B5 B10 B12 B8 0.44(15) . . . . ?
B5 B10 B12 B9 -37.05(10) . . . . ?
B5 B10 B12 B11 101.14(12) . . . . ?
B6 C1 C2 B3 148.89(11) . . . . ?
B6 C1 C2 B7 108.21(12) . . . . ?
B6 C1 C2 B11 39.31(11) . . . . ?
B6 C1 B3 C2 -30.71(11) . . . . ?
B6 C1 B3 C3 -136.86(12) . . . . ?
B6 C1 B3 B4 108.26(12) . . . . ?
B6 C1 B3 B7 4.95(14) . . . . ?
B6 C1 B3 B8 66.18(13) . . . . ?
B6 C1 B4 C10 143.68(12) . . . . ?
B6 C1 B4 B3 -108.08(11) . . . . ?
B6 C1 B4 B5 35.25(11) . . . . ?
B6 C1 B4 B8 -66.71(13) . . . . ?
B6 C1 B4 B9 -5.23(14) . . . . ?
B6 C1 B5 B4 -144.64(11) . . . . ?
B6 C1 B5 B9 -103.17(11) . . . . ?
B6 C1 B5 B10 -40.25(10) . . . . ?
B6 C2 B3 C1 30.67(10) . . . . ?
B6 C2 B3 C3 137.31(12) . . . . ?
B6 C2 B3 B4 -4.01(13) . . . . ?
B6 C2 B3 B7 -106.52(12) . . . . ?
B6 C2 B3 B8 -65.76(13) . . . . ?
B6 C2 B7 B3 108.44(11) . . . . ?
B6 C2 B7 B8 67.42(13) . . . . ?
B6 C2 B7 B11 -35.99(11) . . . . ?
B6 C2 B7 B12 4.61(14) . . . . ?
B6 C2 B11 B7 143.27(11) . . . . ?
B6 C2 B11 B10 40.40(10) . . . . ?
B6 C2 B11 B12 102.82(11) . . . . ?
B6 B5 B9 B4 -102.37(11) . . . . ?
B6 B5 B9 B8 -63.94(13) . . . . ?
B6 B5 B9 B10 37.11(10) . . . . ?
B6 B5 B9 B12 -0.31(14) . . . . ?
B6 B5 B10 B9 -138.23(11) . . . . ?
B6 B5 B10 B11 -38.19(11) . . . . ?
B6 B5 B10 B12 -101.13(12) . . . . ?
B6 B10 B11 C2 -40.30(10) . . . . ?
B6 B10 B11 B7 -100.80(11) . . . . ?
B6 B10 B11 B12 -137.96(11) . . . . ?
B6 B10 B12 B7 0.22(14) . . . . ?
B6 B10 B12 B8 -63.10(14) . . . . ?
B6 B10 B12 B9 -100.59(11) . . . . ?
B6 B10 B12 B11 37.60(10) . . . . ?
B6 B11 B12 B7 101.16(11) . . . . ?
B6 B11 B12 B8 64.27(13) . . . . ?
B6 B11 B12 B9 0.42(14) . . . . ?
B6 B11 B12 B10 -37.27(10) . . . . ?
B7 C2 B3 C1 137.19(11) . . . . ?
B7 C2 B3 C3 -116.17(13) . . . . ?
B7 C2 B3 B4 102.51(10) . . . . ?
B7 C2 B3 B8 40.76(9) . . . . ?
B7 C2 B6 C1 -102.02(11) . . . . ?
B7 C2 B6 B5 -66.81(13) . . . . ?
B7 C2 B6 B10 -4.50(14) . . . . ?
B7 C2 B6 B11 36.35(11) . . . . ?
B7 C2 B11 B6 -143.27(11) . . . . ?
B7 C2 B11 B10 -102.88(12) . . . . ?
B7 C2 B11 B12 -40.45(10) . . . . ?
B7 B3 B4 C1 92.93(10) . . . . ?
B7 B3 B4 C10 -159.97(11) . . . . ?
B7 B3 B4 B5 61.07(12) . . . . ?
B7 B3 B4 B8 -38.01(10) . . . . ?
B7 B3 B4 B9 -1.00(13) . . . . ?
B7 B3 B8 B4 137.13(10) . . . . ?
B7 B3 B8 B9 99.65(11) . . . . ?
B7 B3 B8 B12 36.38(10) . . . . ?
B7 B8 B9 B4 102.21(11) . . . . ?
B7 B8 B9 B5 63.44(13) . . . . ?
B7 B8 B9 B10 0.21(13) . . . . ?
B7 B8 B9 B12 -36.99(10) . . . . ?
B7 B8 B12 B9 138.24(11) . . . . ?
B7 B8 B12 B10 100.65(12) . . . . ?
B7 B8 B12 B11 37.15(10) . . . . ?
B7 B11 B12 B8 -36.89(10) . . . . ?
B7 B11 B12 B9 -100.74(11) . . . . ?
B7 B11 B12 B10 -138.42(11) . . . . ?
B8 B3 B4 C1 130.94(10) . . . . ?
B8 B3 B4 C10 -121.96(13) . . . . ?
B8 B3 B4 B5 99.08(11) . . . . ?
B8 B3 B4 B9 37.00(9) . . . . ?
B8 B3 B7 C2 -132.47(11) . . . . ?
B8 B3 B7 B11 -100.65(12) . . . . ?
B8 B3 B7 B12 -36.83(10) . . . . ?
B8 B4 B5 C1 94.17(10) . . . . ?
B8 B4 B5 B6 62.36(13) . . . . ?
B8 B4 B5 B9 -38.01(10) . . . . ?
B8 B4 B5 B10 -1.00(14) . . . . ?
B8 B4 B9 B5 137.01(11) . . . . ?
B8 B4 B9 B10 100.56(11) . . . . ?
B8 B4 B9 B12 36.80(10) . . . . ?
B8 B7 B11 C2 -95.71(11) . . . . ?
B8 B7 B11 B6 -62.95(14) . . . . ?
B8 B7 B11 B10 0.00(14) . . . . ?
B8 B7 B11 B12 37.43(10) . . . . ?
B8 B7 B12 B9 -37.46(10) . . . . ?
B8 B7 B12 B10 -101.51(11) . . . . ?
B8 B7 B12 B11 -138.69(11) . . . . ?
B8 B9 B10 B5 100.68(11) . . . . ?
B8 B9 B10 B6 63.25(13) . . . . ?
B8 B9 B10 B11 -0.21(14) . . . . ?
B8 B9 B10 B12 -37.34(10) . . . . ?
B8 B9 B12 B7 37.20(10) . . . . ?
B8 B9 B12 B10 138.44(11) . . . . ?
B8 B9 B12 B11 101.04(11) . . . . ?
B9 B4 B5 C1 132.18(10) . . . . ?
B9 B4 B5 B6 100.37(11) . . . . ?
B9 B4 B5 B10 37.01(11) . . . . ?
B9 B4 B8 B3 -138.34(11) . . . . ?
B9 B4 B8 B7 -99.52(11) . . . . ?
B9 B4 B8 B12 -36.32(10) . . . . ?
B9 B5 B6 C1 95.55(11) . . . . ?
B9 B5 B6 C2 61.14(13) . . . . ?
B9 B5 B6 B10 -37.75(10) . . . . ?
B9 B5 B6 B11 0.57(14) . . . . ?
B9 B5 B10 B6 138.23(11) . . . . ?
B9 B5 B10 B11 100.04(12) . . . . ?
B9 B5 B10 B12 37.10(11) . . . . ?
B9 B8 B12 B7 -138.24(11) . . . . ?
B9 B8 B12 B10 -37.59(11) . . . . ?
B9 B8 B12 B11 -101.09(12) . . . . ?
B9 B10 B11 C2 60.63(13) . . . . ?
B9 B10 B11 B6 100.93(11) . . . . ?
B9 B10 B11 B7 0.13(14) . . . . ?
B9 B10 B11 B12 -37.04(10) . . . . ?
B9 B10 B12 B7 100.80(11) . . . . ?
B9 B10 B12 B8 37.48(10) . . . . ?
B9 B10 B12 B11 138.18(11) . . . . ?
B10 B5 B6 C1 133.31(11) . . . . ?
B10 B5 B6 C2 98.89(11) . . . . ?
B10 B5 B6 B11 38.33(10) . . . . ?
B10 B5 B9 B4 -139.47(11) . . . . ?
B10 B5 B9 B8 -101.05(12) . . . . ?
B10 B5 B9 B12 -37.42(10) . . . . ?
B10 B6 B11 C2 133.17(11) . . . . ?
B10 B6 B11 B7 100.92(12) . . . . ?
B10 B6 B11 B12 37.69(10) . . . . ?
B10 B9 B12 B7 -101.23(12) . . . . ?
B10 B9 B12 B8 -138.44(11) . . . . ?
B10 B9 B12 B11 -37.40(10) . . . . ?
B10 B11 B12 B7 138.42(11) . . . . ?
B10 B11 B12 B8 101.54(11) . . . . ?
B10 B11 B12 B9 37.69(10) . . . . ?
B11 C2 B3 C1 101.61(12) . . . . ?
B11 C2 B3 C3 -151.75(11) . . . . ?
B11 C2 B3 B4 66.93(12) . . . . ?
B11 C2 B3 B7 -35.58(11) . . . . ?
B11 C2 B3 B8 5.19(13) . . . . ?
B11 C2 B6 C1 -138.37(11) . . . . ?
B11 C2 B6 B5 -103.16(12) . . . . ?
B11 C2 B6 B10 -40.84(10) . . . . ?
B11 C2 B7 B3 144.42(11) . . . . ?
B11 C2 B7 B8 103.40(11) . . . . ?
B11 C2 B7 B12 40.59(10) . . . . ?
B11 B6 B10 B5 -137.30(11) . . . . ?
B11 B6 B10 B9 -100.27(11) . . . . ?
B11 B6 B10 B12 -37.40(10) . . . . ?
B11 B7 B8 B3 102.33(11) . . . . ?
B11 B7 B8 B4 63.29(13) . . . . ?
B11 B7 B8 B9 -0.13(13) . . . . ?
B11 B7 B8 B12 -37.07(10) . . . . ?
B11 B7 B12 B8 138.69(11) . . . . ?
B11 B7 B12 B9 101.23(12) . . . . ?
B11 B7 B12 B10 37.18(10) . . . . ?
B11 B10 B12 B7 -37.38(10) . . . . ?
B11 B10 B12 B8 -100.70(12) . . . . ?
B11 B10 B12 B9 -138.18(11) . . . . ?
B12 B7 B8 B3 139.40(11) . . . . ?
B12 B7 B8 B4 100.37(11) . . . . ?
B12 B7 B8 B9 36.94(10) . . . . ?
B12 B7 B11 C2 -133.13(11) . . . . ?
B12 B7 B11 B6 -100.38(12) . . . . ?
B12 B7 B11 B10 -37.43(10) . . . . ?
B12 B8 B9 B4 139.20(11) . . . . ?
B12 B8 B9 B5 100.43(12) . . . . ?
B12 B8 B9 B10 37.21(10) . . . . ?
B12 B9 B10 B5 138.01(12) . . . . ?
B12 B9 B10 B6 100.59(12) . . . . ?
B12 B9 B10 B11 37.12(10) . . . . ?
B12 B10 B11 C2 97.66(11) . . . . ?
B12 B10 B11 B6 137.96(11) . . . . ?
B12 B10 B11 B7 37.17(10) . . . . ?
